data_7048050
loop_
_publ_author_name
'Saal, Thomas'
'Christe, Karl O.'
'Haiges, Ralf'

_publ_section_title
;
 Lewis adduct formation of hydrogen cyanide and nitriles with arsenic and
 antimony pentafluoride.
;
_journal_issue 1
_journal_name_full 'Dalton transactions (Cambridge, England : 2003)'
_journal_page_first 99
_journal_page_last 106
_journal_paper_doi 10.1039/c8dt03970d
_journal_volume 48
_journal_year 2018
_chemical_formula_moiety 'C4 H7 As F5 N'
_chemical_formula_sum 'C4 H7 As F5 N'
_chemical_formula_weight 239.03
_space_group_crystal_system orthorhombic
_space_group_IT_number 62
_space_group_name_Hall '-P 2ac 2n'
_space_group_name_H-M_alt 'P n m a'
_symmetry_space_group_name_Hall '-P 2ac 2n'
_symmetry_space_group_name_H-M 'P n m a'
_atom_sites_solution_hydrogens geom
_audit_update_record
;
2018-10-02 deposited with the CCDC.
2018-11-14 downloaded from the CCDC.
;
_cell_angle_alpha 90
_cell_angle_beta 90
_cell_angle_gamma 90
_cell_formula_units_Z 4
_cell_length_a 18.521(4)
_cell_length_b 8.217(2)
_cell_length_c 5.1493(13)
_cell_measurement_reflns_used 7511
_cell_measurement_temperature 100.(2)
_cell_measurement_theta_max 28.3924
_cell_measurement_theta_min 2.2003
_cell_volume 783.7(3)
_computing_cell_refinement 'APEX3 v2017.3-0 (Bruker AXS, 2017)'
_computing_data_collection 'Bruker Instrument Service v2012.12.0.3 (Bruker AXS, 2012)'
_computing_data_reduction 'SAINT V8.38A (Bruker AXS, 2013)'
_computing_molecular_graphics 'shelXle (C.B. Huebschle, rev 833)'
_computing_publication_material 'SHELXTL XL 2016/6 (Bruker AXS, 2016)'
_computing_structure_refinement 'SHELXL-2016/6 (Sheldrick, 2016)'
_computing_structure_solution 'SHELXT 2014/4 (Sheldrick, 2014)'
_diffrn_ambient_temperature 100.(2)
_diffrn_measured_fraction_theta_full 0.999
_diffrn_measured_fraction_theta_max 0.999
_diffrn_measurement_device_type 'Bruker APEX II CCD'
_diffrn_measurement_method 'omega- and phi-scans'
_diffrn_radiation_monochromator 'TRIUMPH curved-crystal'
_diffrn_radiation_type 'MoK\a '
_diffrn_radiation_wavelength 0.71073
_diffrn_reflns_av_R_equivalents 0.1164
_diffrn_reflns_av_unetI/netI 0.0597
_diffrn_reflns_limit_h_max 23
_diffrn_reflns_limit_h_min -24
_diffrn_reflns_limit_k_max 10
_diffrn_reflns_limit_k_min -10
_diffrn_reflns_limit_l_max 6
_diffrn_reflns_limit_l_min -6
_diffrn_reflns_number 11247
_diffrn_reflns_theta_full 27.48
_diffrn_reflns_theta_max 27.48
_diffrn_reflns_theta_min 2.20
_diffrn_source 'fine-focus tube'
_exptl_absorpt_coefficient_mu 4.363
_exptl_absorpt_correction_T_max 0.72
_exptl_absorpt_correction_T_min 0.62
_exptl_absorpt_correction_type multi-scan
_exptl_absorpt_process_details 'SADABS 2016/2 (Bruker AXS, 2016)'
_exptl_crystal_colour colourless
_exptl_crystal_density_diffrn 2.026
_exptl_crystal_density_method 'not measured'
_exptl_crystal_description prism
_exptl_crystal_F_000 464
_exptl_crystal_size_max 0.120
_exptl_crystal_size_mid 0.090
_exptl_crystal_size_min 0.080
_refine_diff_density_max 1.019
_refine_diff_density_min -0.711
_refine_ls_extinction_method none
_refine_ls_goodness_of_fit_ref 1.137
_refine_ls_hydrogen_treatment constr
_refine_ls_matrix_type full
_refine_ls_number_parameters 71
_refine_ls_number_reflns 964
_refine_ls_number_restraints 54
_refine_ls_restrained_S_all 1.109
_refine_ls_R_factor_all 0.0795
_refine_ls_R_factor_gt 0.0506
_refine_ls_shift/su_max 0.000
_refine_ls_shift/su_mean 0.000
_refine_ls_structure_factor_coef Fsqd
_refine_ls_weighting_details 'w=1/[\s^2^(Fo^2^)+(0.0254P)^2^+0.9555P] where P=(Fo^2^+2Fc^2^)/3'
_refine_ls_weighting_scheme calc
_refine_ls_wR_factor_gt 0.0702
_refine_ls_wR_factor_ref 0.0762
_reflns_number_gt 729
_reflns_number_total 964
_reflns_threshold_expression 'I > 2\s(I)'
_cod_data_source_file c8dt03970d2.cif
_cod_data_source_block PrCNAsF5_TS410
_cod_depositor_comments 'Adding full bibliography for 7048050--7048060.cif.'
_cod_database_code 7048050

loop_
_space_group_symop_operation_xyz
'x, y, z'
'-x+1/2, -y, z+1/2'
'x+1/2, -y+1/2, -z+1/2'
'-x, y+1/2, -z'
'-x, -y, -z'
'x-1/2, y, -z-1/2'
'-x-1/2, y-1/2, z-1/2'
'x, -y-1/2, z'

loop_
_atom_site_type_symbol
_atom_site_label
_atom_site_fract_x
_atom_site_fract_y
_atom_site_fract_z
_atom_site_U_iso_or_equiv
_atom_site_adp_type
_atom_site_calc_flag
_atom_site_refinement_flags_adp
_atom_site_refinement_flags_occupancy
_atom_site_refinement_flags_posn
_atom_site_occupancy
_atom_site_disorder_assembly
_atom_site_disorder_group
C C1 0.0469(3) 0.75 0.3173(11) 0.0216(13) Uani d T P S 1 . .
C C2 0.1046(4) 0.751(6) 0.5083(10) 0.0291(17) Uani d . P . 0.5 A -1
H H2A 0.11078 0.640297 0.578987 0.035 Uiso calc U P R 0.5 A -1
H H2AB 0.090744 0.823863 0.653678 0.035 Uiso calc U P R 0.5 A -1
C C3 0.1779(4) 0.8107(10) 0.3920(15) 0.026(2) Uani d . P . 0.5 A -1
H H3A 0.171019 0.916295 0.302788 0.031 Uiso calc U P R 0.5 A -1
H H3AB 0.21355 0.826289 0.533111 0.031 Uiso calc U P R 0.5 A -1
C C4 0.2054(4) 0.6862(11) 0.2024(18) 0.042(3) Uani d . P . 0.5 A -1
H H4A 0.251353 0.72328 0.128817 0.063 Uiso calc U P R 0.5 A -1
H H4B 0.170091 0.671735 0.062544 0.063 Uiso calc U P R 0.5 A -1
H H4C 0.212724 0.582292 0.292116 0.063 Uiso calc U P R 0.5 A -1
As As1 -0.08504(3) 0.75 -0.05245(11) 0.01818(19) Uani d T P S 1 . .
F F1 -0.16005(18) 0.75 -0.2402(7) 0.0296(8) Uani d T P S 1 A .
F F2 -0.11790(13) 0.6030(3) 0.1469(5) 0.0379(7) Uani d . . . 1 . .
F F3 -0.04355(12) 0.6043(3) -0.2360(5) 0.0323(6) Uani d . . . 1 . .
N N1 0.0019(3) 0.75 0.1682(9) 0.0223(11) Uani d T P S 1 A .

loop_
_atom_site_aniso_label
_atom_site_aniso_U_11
_atom_site_aniso_U_22
_atom_site_aniso_U_33
_atom_site_aniso_U_12
_atom_site_aniso_U_13
_atom_site_aniso_U_23
C1 0.020(3) 0.030(3) 0.015(3) 0 0.005(2) 0
C2 0.026(4) 0.052(5) 0.010(3) -0.013(11) -0.005(2) 0.005(15)
C3 0.023(4) 0.036(5) 0.019(5) -0.004(3) -0.003(3) 0.005(3)
C4 0.015(5) 0.077(8) 0.033(5) -0.010(4) 0.002(4) -0.018(5)
As1 0.0132(3) 0.0241(3) 0.0172(3) 0 -0.0019(3) 0
F1 0.0180(17) 0.0391(19) 0.0317(19) 0 -0.0113(14) 0
F2 0.0265(14) 0.0510(16) 0.0363(14) -0.0140(13) -0.0055(12) 0.0199(13)
F3 0.0276(14) 0.0357(14) 0.0336(14) 0.0101(11) -0.0070(11) -0.0140(12)
N1 0.017(3) 0.028(3) 0.022(3) 0 0.000(2) 0

loop_
_atom_type_symbol
_atom_type_description
_atom_type_scat_dispersion_real
_atom_type_scat_dispersion_imag
_atom_type_scat_source
C C 0.0033 0.0016 'International Tables Vol C Tables 4.2.6.8 and 6.1.1.4'
H H 0.0000 0.0000 'International Tables Vol C Tables 4.2.6.8 and 6.1.1.4'
As As 0.0499 2.0058 'International Tables Vol C Tables 4.2.6.8 and 6.1.1.4'
F F 0.0171 0.0103 'International Tables Vol C Tables 4.2.6.8 and 6.1.1.4'
N N 0.0061 0.0033 'International Tables Vol C Tables 4.2.6.8 and 6.1.1.4'

loop_
_geom_angle_atom_site_label_1
_geom_angle_atom_site_label_2
_geom_angle_atom_site_label_3
_geom_angle_site_symmetry_1
_geom_angle_site_symmetry_3
_geom_angle
N1 C1 C2 . . 180.(2)
C1 C2 C3 . . 112.5(9)
C1 C2 H2A . . 109.1
C3 C2 H2A . . 109.1
C1 C2 H2AB . . 109.1
C3 C2 H2AB . . 109.1
H2A C2 H2AB . . 107.8
C4 C3 C2 . . 109.4(17)
C4 C3 H3A . . 109.8
C2 C3 H3A . . 109.8
C4 C3 H3AB . . 109.8
C2 C3 H3AB . . 109.8
H3A C3 H3AB . . 108.3
C3 C4 H4A . . 109.5
C3 C4 H4B . . 109.5
H4A C4 H4B . . 109.5
C3 C4 H4C . . 109.5
H4A C4 H4C . . 109.5
H4B C4 H4C . . 109.5
F1 As1 F2 . 8_575 92.94(12)
F1 As1 F2 . . 92.94(12)
F2 As1 F2 8_575 . 90.68(19)
F1 As1 F3 . . 93.05(12)
F2 As1 F3 8_575 . 173.96(12)
F2 As1 F3 . . 89.84(13)
F1 As1 F3 . 8_575 93.05(12)
F2 As1 F3 8_575 8_575 89.84(13)
F2 As1 F3 . 8_575 173.96(12)
F3 As1 F3 . 8_575 89.02(17)
F1 As1 N1 . . 179.64(19)
F2 As1 N1 8_575 . 86.81(12)
F2 As1 N1 . . 86.81(12)
F3 As1 N1 . . 87.21(12)
F3 As1 N1 8_575 . 87.21(12)
C1 N1 As1 . . 172.5(5)

loop_
_geom_bond_atom_site_label_1
_geom_bond_atom_site_label_2
_geom_bond_site_symmetry_2
_geom_bond_distance
C1 N1 . 1.134(7)
C1 C2 . 1.451(8)
C2 C3 . 1.562(15)
C2 H2A . 0.99
C2 H2AB . 0.99
C3 C4 . 1.503(10)
C3 H3A . 0.99
C3 H3AB . 0.99
C4 H4A . 0.98
C4 H4B . 0.98
C4 H4C . 0.98
As1 F1 . 1.693(3)
As1 F2 8_575 1.698(2)
As1 F2 . 1.698(2)
As1 F3 . 1.708(2)
As1 F3 8_575 1.708(2)
As1 N1 . 1.971(5)

loop_
_geom_torsion_atom_site_label_1
_geom_torsion_atom_site_label_2
_geom_torsion_atom_site_label_3
_geom_torsion_atom_site_label_4
_geom_torsion
C1 C2 C3 C4 -68.(3)
